data_1515736
loop_
_publ_author_name
'Ayitou, Anoklase Jean-Luc'
'Vallavoju, Nandini'
'Ugrinov, Angel'
'Sivaguru, J.'

_publ_section_title
;
 Enantiospecific 6\p-photocyclization of atropisomeric \a-substituted
 acrylanilides in the solid-state: role of crystalline confinement on
 enantiospecificity.
;
_journal_issue 9
_journal_name_full
'Photochemical &amp; photobiological sciences : Official journal of the European Photochemistry Association and the European Society for Photobiology'
_journal_page_first 1380
_journal_page_last 1383
_journal_paper_doi 10.1039/c1pp05057e
_journal_volume 10
_journal_year 2011
_chemical_absolute_configuration unk
_chemical_formula_sum 'C17 H25 N O'
_chemical_formula_weight 259.38
_chemical_name_systematic
;
?
;
_space_group_IT_number 9
_symmetry_cell_setting monoclinic
_symmetry_space_group_name_Hall 'C -2yc'
_symmetry_space_group_name_H-M 'C 1 c 1'
_atom_sites_solution_hydrogens geom
_atom_sites_solution_primary direct
_atom_sites_solution_secondary difmap
_audit_conform_dict_location ftp://ftp.iucr.org/pub/cif_core.dic
_audit_conform_dict_name cif_core.dic
_audit_conform_dict_version 2.4
_audit_creation_date 2010-01-17T12:29:33-00:00
_audit_creation_method 'WinGX routine CIF_UPDATE'
_cell_angle_alpha 90
_cell_angle_beta 99.836(2)
_cell_angle_gamma 90
_cell_formula_units_Z 4
_cell_length_a 8.7219(13)
_cell_length_b 14.862(2)
_cell_length_c 12.6513(18)
_cell_measurement_reflns_used 3931
_cell_measurement_temperature 293(2)
_cell_measurement_theta_max 26.04
_cell_measurement_theta_min 2.74
_cell_volume 1615.8(4)
_computing_cell_refinement 'Bruker SMART'
_computing_data_collection 'Bruker SMART'
_computing_data_reduction 'Bruker SAINT'
_computing_molecular_graphics 'Bruker SHELXTL'
_computing_publication_material 'Bruker SHELXTL'
_computing_structure_refinement 'SHELXL-97 (Sheldrick, 2008)'
_computing_structure_solution 'Bruker SHELXTL'
_diffrn_ambient_temperature 293(2)
_diffrn_measured_fraction_theta_full 0.998
_diffrn_measured_fraction_theta_max 0.998
_diffrn_measurement_device_type 'CCD area detector'
_diffrn_measurement_method 'phi and omega scans'
_diffrn_radiation_monochromator graphite
_diffrn_radiation_type MoK\a
_diffrn_radiation_wavelength 0.71073
_diffrn_reflns_av_R_equivalents 0.0197
_diffrn_reflns_av_unetI/netI 0.0255
_diffrn_reflns_limit_h_max 11
_diffrn_reflns_limit_h_min -10
_diffrn_reflns_limit_k_max 18
_diffrn_reflns_limit_k_min -18
_diffrn_reflns_limit_l_max 16
_diffrn_reflns_limit_l_min -16
_diffrn_reflns_number 6999
_diffrn_reflns_theta_full 27.03
_diffrn_reflns_theta_max 27.03
_diffrn_reflns_theta_min 2.74
_exptl_absorpt_coefficient_mu 0.065
_exptl_absorpt_correction_T_max 1
_exptl_absorpt_correction_T_min 0.78531
_exptl_absorpt_correction_type numerical
_exptl_crystal_colour colorless
_exptl_crystal_density_diffrn 1.066
_exptl_crystal_density_method 'not measured'
_exptl_crystal_description block
_exptl_crystal_F_000 568
_exptl_crystal_size_max 0.58
_exptl_crystal_size_mid 0.4
_exptl_crystal_size_min 0.22
_refine_diff_density_max 0.141
_refine_diff_density_min -0.167
_refine_diff_density_rms 0.037
_refine_ls_abs_structure_details 'Flack H D (1983), Acta Cryst. A39, 876-881'
_refine_ls_abs_structure_Flack -1.0(16)
_refine_ls_extinction_method none
_refine_ls_goodness_of_fit_ref 1.021
_refine_ls_hydrogen_treatment constr
_refine_ls_matrix_type full
_refine_ls_number_parameters 172
_refine_ls_number_reflns 3366
_refine_ls_number_restraints 2
_refine_ls_restrained_S_all 1.021
_refine_ls_R_factor_all 0.0497
_refine_ls_R_factor_gt 0.0416
_refine_ls_shift/su_max 0
_refine_ls_shift/su_mean 0
_refine_ls_structure_factor_coef Fsqd
_refine_ls_weighting_details 'calc w=1/[\s^2^(Fo^2^)+(0.0782P)^2^+0.1202P] where P=(Fo^2^+2Fc^2^)/3'
_refine_ls_weighting_scheme calc
_refine_ls_wR_factor_gt 0.1134
_refine_ls_wR_factor_ref 0.1215
_reflns_number_gt 2910
_reflns_number_total 3366
_reflns_threshold_expression >2\s(I)
_cod_data_source_file c1pp05057e.txt
_cod_data_source_block 1c
_cod_depositor_comments
;
The following automatic conversions were performed:

'_symmetry_cell_setting' value 'Monoclinic' changed to 'monoclinic'
according to
/usr/data/users/saulius/automatic-downloads/retrospective/RSC/lib/dictionaries/cif_core.dic
dictionary named 'cif_core.dic' version 2.4.2 from 2011-04-26.

Automatic conversion script
Id: cif_fix_values 2281 2013-09-26 08:29:07Z andrius 
;
_cod_original_sg_symbol_H-M Cc
_cod_database_code 1515736

loop_
_symmetry_equiv_pos_as_xyz
'x, y, z'
'x, -y, z+1/2'
'x+1/2, y+1/2, z'
'x+1/2, -y+1/2, z+1/2'

loop_
_atom_site_label
_atom_site_type_symbol
_atom_site_fract_x
_atom_site_fract_y
_atom_site_fract_z
_atom_site_U_iso_or_equiv
_atom_site_adp_type
_atom_site_occupancy
_atom_site_symmetry_multiplicity
_atom_site_calc_flag
_atom_site_refinement_flags
N001 N 0.59879(14) 0.32564(9) 0.80540(11) 0.0474(3) Uani 1 1 d .
O002 O 0.37247(16) 0.39676(10) 0.74877(13) 0.0751(4) Uani 1 1 d .
C003 C 0.87706(17) 0.32989(9) 0.77894(11) 0.0426(3) Uani 1 1 d .
C004 C 0.7358(2) 0.18952(10) 0.78077(15) 0.0582(4) Uani 1 1 d .
H004 H 0.6445 0.1598 0.7885 0.07 Uiso 1 1 calc R
C005 C 0.49221(19) 0.36316(11) 0.72693(14) 0.0524(4) Uani 1 1 d .
C006 C 0.74080(17) 0.28354(9) 0.78749(12) 0.0432(3) Uani 1 1 d .
C007 C 0.90966(19) 0.43187(10) 0.78825(15) 0.0555(4) Uani 1 1 d .
C008 C 1.00277(19) 0.27658(12) 0.75948(13) 0.0550(4) Uani 1 1 d .
H008 H 1.0952 0.305 0.7517 0.066 Uiso 1 1 calc R
C009 C 0.9947(2) 0.18434(13) 0.75145(15) 0.0646(5) Uani 1 1 d .
H009 H 1.0806 0.152 0.7379 0.078 Uiso 1 1 calc R
C010 C 0.5174(2) 0.36687(13) 0.61269(16) 0.0615(4) Uani 1 1 d .
C011 C 0.7767(2) 0.49129(12) 0.8130(2) 0.0827(7) Uani 1 1 d .
H01A H 0.6872 0.4837 0.7579 0.124 Uiso 1 1 calc R
H01B H 0.8086 0.5532 0.8155 0.124 Uiso 1 1 calc R
H01C H 0.7508 0.4743 0.881 0.124 Uiso 1 1 calc R
C012 C 1.0496(2) 0.44766(15) 0.87911(19) 0.0715(5) Uani 1 1 d .
H01D H 1.0715 0.5109 0.8857 0.107 Uiso 1 1 calc R
H01E H 1.1391 0.4165 0.8626 0.107 Uiso 1 1 calc R
H01F H 1.0252 0.4253 0.9455 0.107 Uiso 1 1 calc R
C013 C 0.8617(3) 0.13984(11) 0.76316(15) 0.0661(5) Uani 1 1 d .
H013 H 0.8566 0.0774 0.7593 0.079 Uiso 1 1 calc R
C014 C 0.4400(3) 0.24812(18) 0.9249(2) 0.0909(7) Uani 1 1 d .
H01G H 0.3507 0.256 0.8696 0.136 Uiso 1 1 calc R
H01H H 0.4085 0.2515 0.9939 0.136 Uiso 1 1 calc R
H01I H 0.486 0.1904 0.9168 0.136 Uiso 1 1 calc R
C015 C 0.5580(2) 0.32161(14) 0.91581(14) 0.0619(5) Uani 1 1 d .
H015 H 0.5089 0.3791 0.9282 0.074 Uiso 1 1 calc R
C016 C 0.7002(3) 0.3121(2) 1.00146(17) 0.0883(7) Uani 1 1 d .
H01J H 0.7722 0.3596 0.9941 0.132 Uiso 1 1 calc R
H01K H 0.7486 0.255 0.9939 0.132 Uiso 1 1 calc R
H01L H 0.6701 0.3156 1.0709 0.132 Uiso 1 1 calc R
C017 C 0.9548(3) 0.46463(15) 0.6814(2) 0.0862(7) Uani 1 1 d .
H012 H 0.8693 0.4549 0.6239 0.129 Uiso 1 1 calc R
H023 H 1.0439 0.4316 0.6675 0.129 Uiso 1 1 calc R
H024 H 0.9793 0.5276 0.6866 0.129 Uiso 1 1 calc R
C018 C 0.5742(3) 0.3005(2) 0.56137(18) 0.0883(7) Uani 1 1 d .
H025 H 0.5745 0.305 0.4881 0.106 Uiso 1 1 calc R
H016 H 0.6139 0.2493 0.5986 0.106 Uiso 1 1 calc R
C019 C 0.4527(4) 0.45013(19) 0.5550(2) 0.1061(10) Uani 1 1 d .
H017 H 0.4168 0.4904 0.6048 0.159 Uiso 1 1 calc R
H018 H 0.3673 0.4343 0.4996 0.159 Uiso 1 1 calc R
H019 H 0.5324 0.4791 0.5235 0.159 Uiso 1 1 calc R

loop_
_atom_site_aniso_label
_atom_site_aniso_U_11
_atom_site_aniso_U_22
_atom_site_aniso_U_33
_atom_site_aniso_U_23
_atom_site_aniso_U_13
_atom_site_aniso_U_12
N001 0.0383(6) 0.0492(7) 0.0567(7) -0.0068(6) 0.0139(5) 0.0001(5)
O002 0.0475(7) 0.0860(9) 0.0952(10) 0.0102(7) 0.0215(6) 0.0175(7)
C003 0.0394(7) 0.0436(7) 0.0455(7) 0.0004(6) 0.0091(6) 0.0058(6)
C004 0.0657(11) 0.0421(8) 0.0692(10) -0.0030(7) 0.0183(8) -0.0020(8)
C005 0.0396(8) 0.0489(8) 0.0690(10) -0.0036(7) 0.0101(7) -0.0027(6)
C006 0.0426(7) 0.0398(7) 0.0485(7) -0.0049(6) 0.0118(6) 0.0028(6)
C007 0.0433(9) 0.0460(8) 0.0756(11) 0.0022(8) 0.0052(7) -0.0044(6)
C008 0.0449(9) 0.0681(10) 0.0545(9) 0.0076(8) 0.0160(7) 0.0142(8)
C009 0.0727(13) 0.0630(11) 0.0623(10) 0.0057(8) 0.0236(9) 0.0330(10)
C010 0.0507(9) 0.0667(11) 0.0642(10) -0.0047(8) 0.0012(7) -0.0061(8)
C011 0.0520(11) 0.0420(8) 0.149(2) -0.0191(11) 0.0015(12) 0.0017(7)
C012 0.0550(10) 0.0681(11) 0.0874(14) -0.0098(10) 0.0012(9) -0.0101(9)
C013 0.0959(15) 0.0393(7) 0.0657(10) -0.0013(7) 0.0211(9) 0.0156(9)
C014 0.0756(14) 0.1068(18) 0.0977(17) 0.0210(14) 0.0357(12) -0.0096(13)
C015 0.0527(10) 0.0759(11) 0.0626(10) -0.0045(9) 0.0252(8) 0.0035(8)
C016 0.0727(14) 0.136(2) 0.0583(11) -0.0095(12) 0.0178(10) 0.0025(13)
C017 0.0921(16) 0.0704(12) 0.0929(15) 0.0258(12) 0.0068(12) -0.0206(12)
C018 0.0831(15) 0.1170(19) 0.0597(11) -0.0164(11) -0.0027(10) 0.0230(14)
C019 0.158(3) 0.0845(16) 0.0731(15) 0.0144(12) 0.0121(16) 0.0094(17)

loop_
_atom_type_symbol
_atom_type_description
_atom_type_scat_dispersion_real
_atom_type_scat_dispersion_imag
_atom_type_scat_source
C C 0.0033 0.0016 'International Tables Vol C Tables 4.2.6.8 and 6.1.1.4'
H H 0 0 'International Tables Vol C Tables 4.2.6.8 and 6.1.1.4'
N N 0.0061 0.0033 'International Tables Vol C Tables 4.2.6.8 and 6.1.1.4'
O O 0.0106 0.006 'International Tables Vol C Tables 4.2.6.8 and 6.1.1.4'

loop_
_geom_angle_atom_site_label_1
_geom_angle_atom_site_label_2
_geom_angle_atom_site_label_3
_geom_angle
C005 N001 C006 124.27(13)
C005 N001 C015 117.08(13)
C006 N001 C015 118.45(13)
C006 C003 C008 115.80(13)
C006 C003 C007 128.91(13)
C008 C003 C007 115.30(14)
C013 C004 C006 121.94(16)
C013 C004 H004 119
C006 C004 H004 119
O002 C005 N001 120.23(15)
O002 C005 C010 118.09(15)
N001 C005 C010 121.67(14)
C003 C006 C004 120.44(14)
C003 C006 N001 124.43(12)
C004 C006 N001 115.11(14)
C011 C007 C003 116.47(14)
C011 C007 C012 106.87(16)
C003 C007 C012 108.53(14)
C011 C007 C017 108.12(18)
C003 C007 C017 108.24(15)
C012 C007 C017 108.36(16)
C009 C008 C003 122.84(16)
C009 C008 H008 118.6
C003 C008 H008 118.6
C013 C009 C008 120.55(16)
C013 C009 H009 119.7
C008 C009 H009 119.7
C018 C010 C019 121.2(2)
C018 C010 C005 125.0(2)
C019 C010 C005 113.29(19)
C007 C011 H01A 109.5
C007 C011 H01B 109.5
H01A C011 H01B 109.5
C007 C011 H01C 109.5
H01A C011 H01C 109.5
H01B C011 H01C 109.5
C007 C012 H01D 109.5
C007 C012 H01E 109.5
H01D C012 H01E 109.5
C007 C012 H01F 109.5
H01D C012 H01F 109.5
H01E C012 H01F 109.5
C009 C013 C004 118.38(14)
C009 C013 H013 120.8
C004 C013 H013 120.8
C015 C014 H01G 109.5
C015 C014 H01H 109.5
H01G C014 H01H 109.5
C015 C014 H01I 109.5
H01G C014 H01I 109.5
H01H C014 H01I 109.5
N001 C015 C016 112.10(13)
N001 C015 C014 111.75(17)
C016 C015 C014 111.3(2)
N001 C015 H015 107.1
C016 C015 H015 107.1
C014 C015 H015 107.1
C015 C016 H01J 109.5
C015 C016 H01K 109.5
H01J C016 H01K 109.5
C015 C016 H01L 109.5
H01J C016 H01L 109.5
H01K C016 H01L 109.5
C007 C017 H012 109.5
C007 C017 H023 109.5
H012 C017 H023 109.5
C007 C017 H024 109.5
H012 C017 H024 109.5
H023 C017 H024 109.5
C010 C018 H025 120
C010 C018 H016 120
H025 C018 H016 120
C010 C019 H017 109.5
C010 C019 H018 109.5
H017 C019 H018 109.5
C010 C019 H019 109.5
H017 C019 H019 109.5
H018 C019 H019 109.5

loop_
_geom_bond_atom_site_label_1
_geom_bond_atom_site_label_2
_geom_bond_distance
N001 C005 1.358(2)
N001 C006 1.4397(19)
N001 C015 1.500(2)
O002 C005 1.231(2)
C003 C006 1.394(2)
C003 C008 1.408(2)
C003 C007 1.543(2)
C004 C013 1.373(3)
C004 C006 1.400(2)
C004 H004 0.93
C005 C010 1.499(3)
C007 C011 1.532(3)
C007 C012 1.545(3)
C007 C017 1.550(3)
C008 C009 1.375(3)
C008 H008 0.93
C009 C013 1.365(3)
C009 H009 0.93
C010 C018 1.324(3)
C010 C019 1.497(3)
C011 H01A 0.96
C011 H01B 0.96
C011 H01C 0.96
C012 H01D 0.96
C012 H01E 0.96
C012 H01F 0.96
C013 H013 0.93
C014 C015 1.519(3)
C014 H01G 0.96
C014 H01H 0.96
C014 H01I 0.96
C015 C016 1.508(3)
C015 H015 0.98
C016 H01J 0.96
C016 H01K 0.96
C016 H01L 0.96
C017 H012 0.96
C017 H023 0.96
C017 H024 0.96
C018 H025 0.93
C018 H016 0.93
C019 H017 0.96
C019 H018 0.96
C019 H019 0.96
